data_7119187
loop_
_publ_author_name
'Todorovi\'c, Tamara R.'
'Vuka\<sinovi\'c, Jelena'
'Portalone, Gustavo'
'Suleiman, Sherif'
'Gligorijevi\'c, Nevenka'
'Bjelogrli\'c, Snezana'
'Jovanovi\'c, Katarina'
'Radulovi\'c, Sini\<sa'
'An\/delkovi\'c, Katarina'
'Cassar, Analisse'
'Filipovi\'c, Nenad R.'
'Schembri-Wismayer, Pierre'

_publ_section_title
;
 (Chalcogen)semicarbazones and their cobalt complexes differentiate HL-60
 myeloid leukaemia cells and are cytotoxic towards tumor cell lines
;
_journal_issue 1
_journal_name_full 'Med. Chem. Commun.'
_journal_page_first 103
_journal_paper_doi 10.1039/C6MD00501B
_journal_volume 8
_journal_year 2017
_chemical_formula_moiety 'C11 H10 N4 S'
_chemical_formula_sum 'C11 H10 N4 S'
_chemical_formula_weight 230.29
_space_group_crystal_system monoclinic
_space_group_IT_number 14
_space_group_name_Hall '-P 2ybc'
_space_group_name_H-M_alt 'P 1 21/c 1'
_symmetry_space_group_name_Hall '-P 2ybc'
_symmetry_space_group_name_H-M 'P 1 21/c 1'
_atom_sites_solution_hydrogens mixed
_audit_creation_method SHELXL-2014/7
_audit_update_record
;
2015-05-19 deposited with the CCDC.
2016-10-19 downloaded from the CCDC.
;
_cell_angle_alpha 90
_cell_angle_beta 95.947(8)
_cell_angle_gamma 90
_cell_formula_units_Z 4
_cell_length_a 8.9464(9)
_cell_length_b 12.8728(11)
_cell_length_c 9.7816(7)
_cell_measurement_reflns_used 5722
_cell_measurement_temperature 298(2)
_cell_measurement_theta_max 29.0620
_cell_measurement_theta_min 3.1586
_cell_volume 1120.44(17)
_computing_cell_refinement 'CrysAlis RED (Oxford Diffraction, 2006)'
_computing_data_collection 'CrysAlis CCD (Oxford Diffraction, 2006)'
_computing_data_reduction 'CrysAlis RED '
_computing_molecular_graphics 'WinGX (Farrugia, 1997)'
_computing_publication_material 'WinGX (Farrugia, 1999)'
_computing_structure_refinement 'SHELXL-2014/7 (Sheldrick, 2014)'
_computing_structure_solution 'SIR97 (Altomare et al., 1999)'
_diffrn_ambient_temperature 298(2)
_diffrn_detector_area_resol_mean 16.0696
_diffrn_measured_fraction_theta_full 0.999
_diffrn_measured_fraction_theta_max 0.988
_diffrn_measurement_device_type 'Xcalibur, Sapphire3'
_diffrn_measurement_method '\w and \f'
_diffrn_radiation_monochromator graphite
_diffrn_radiation_source 'Enhance (Mo) X-ray Source'
_diffrn_radiation_type MoK\a
_diffrn_radiation_wavelength 0.710689
_diffrn_reflns_av_R_equivalents 0.0316
_diffrn_reflns_av_unetI/netI 0.0185
_diffrn_reflns_Laue_measured_fraction_full 0.999
_diffrn_reflns_Laue_measured_fraction_max 0.988
_diffrn_reflns_limit_h_max 11
_diffrn_reflns_limit_h_min -11
_diffrn_reflns_limit_k_max 16
_diffrn_reflns_limit_k_min -16
_diffrn_reflns_limit_l_max 12
_diffrn_reflns_limit_l_min -12
_diffrn_reflns_number 16892
_diffrn_reflns_point_group_measured_fraction_full 0.999
_diffrn_reflns_point_group_measured_fraction_max 0.988
_diffrn_reflns_theta_full 25.240
_diffrn_reflns_theta_max 27.499
_diffrn_reflns_theta_min 3.165
_exptl_absorpt_coefficient_mu 0.265
_exptl_absorpt_correction_T_max 1.00000
_exptl_absorpt_correction_T_min 0.69728
_exptl_absorpt_correction_type multi-scan
_exptl_absorpt_process_details
;
CrysAlisPro, Agilent Technologies,
Version 1.171.35.19 (release 27-10-2011 CrysAlis171 .NET)
(compiled Oct 27 2011,15:02:11)
Empirical absorption correction using spherical harmonics,
 implemented in SCALE3 ABSPACK scaling algorithm.
;
_exptl_crystal_colour 'light yellow'
_exptl_crystal_density_diffrn 1.365
_exptl_crystal_description tablets
_exptl_crystal_F_000 480
_exptl_crystal_size_max 0.200
_exptl_crystal_size_mid 0.180
_exptl_crystal_size_min 0.120
_refine_diff_density_max 0.208
_refine_diff_density_min -0.332
_refine_diff_density_rms 0.049
_refine_ls_extinction_method none
_refine_ls_goodness_of_fit_ref 1.064
_refine_ls_hydrogen_treatment mixed
_refine_ls_matrix_type full
_refine_ls_number_parameters 157
_refine_ls_number_reflns 2551
_refine_ls_number_restraints 0
_refine_ls_restrained_S_all 1.064
_refine_ls_R_factor_all 0.0492
_refine_ls_R_factor_gt 0.0393
_refine_ls_shift/su_max 0.000
_refine_ls_shift/su_mean 0.000
_refine_ls_structure_factor_coef Fsqd
_refine_ls_weighting_details 'w=1/[\s^2^(Fo^2^)+(0.0530P)^2^+0.2831P] where P=(Fo^2^+2Fc^2^)/3'
_refine_ls_weighting_scheme calc
_refine_ls_wR_factor_gt 0.1026
_refine_ls_wR_factor_ref 0.1100
_reflns_Friedel_coverage 0.000
_reflns_number_gt 2116
_reflns_number_total 2551
_reflns_threshold_expression 'I > 2\s(I)'
_cod_data_source_file c6md00501b2.cif
_cod_data_source_block H8QATSC
_cod_depositor_comments 'Adding full bibliography for 7119187--7119189.cif.'
_cod_original_cell_volume 1120.43(17)
_cod_database_code 7119187
_shelx_shelxl_version_number 2014/7
_shelx_space_group_comment
;
The symmetry employed for this shelxl refinement is uniquely defined
by the following loop, which should always be used as a source of
symmetry information in preference to the above space-group names.
They are only intended as comments.
;
_shelx_estimated_absorpt_t_min 0.949
_shelx_estimated_absorpt_t_max 0.969

loop_
_space_group_symop_operation_xyz
'x, y, z'
'-x, y+1/2, -z+1/2'
'-x, -y, -z'
'x, -y-1/2, z-1/2'

loop_
_atom_site_label
_atom_site_type_symbol
_atom_site_fract_x
_atom_site_fract_y
_atom_site_fract_z
_atom_site_U_iso_or_equiv
_atom_site_adp_type
_atom_site_occupancy
_atom_site_site_symmetry_order
_atom_site_calc_flag
_atom_site_refinement_flags_posn
_atom_site_refinement_flags_adp
S1 S -0.18353(5) 0.11397(3) -0.05370(4) 0.05252(17) Uani 1 1 d . .
N1 N 0.34588(14) -0.09621(10) 0.50513(14) 0.0448(3) Uani 1 1 d . .
N2 N 0.03539(14) 0.10417(9) 0.31259(13) 0.0381(3) Uani 1 1 d . .
N3 N -0.01663(15) 0.08137(11) 0.17884(13) 0.0426(3) Uani 1 1 d . .
H3A H 0.024(2) 0.0263(17) 0.139(2) 0.062(6) Uiso 1 1 d . .
N4 N -0.16830(15) 0.22464(11) 0.17567(14) 0.0440(3) Uani 1 1 d . .
H4A H -0.135(2) 0.2354(15) 0.263(2) 0.060(5) Uiso 1 1 d . .
H4B H -0.224(2) 0.2672(15) 0.1311(18) 0.049(5) Uiso 1 1 d . .
C10 C 0.30179(15) -0.01258(11) 0.57735(15) 0.0360(3) Uani 1 1 d . .
C5 C 0.36295(17) 0.00766(12) 0.71424(16) 0.0434(4) Uani 1 1 d . .
C4 C 0.4769(2) -0.05906(15) 0.77288(19) 0.0565(5) Uani 1 1 d . .
H4 H 0.5232 -0.0469 0.8656 0.068 Uiso 1 1 calc R U
C3 C 0.5215(2) -0.14035(16) 0.6991(2) 0.0608(5) Uani 1 1 d . .
H3 H 0.6006 -0.1865 0.7376 0.073 Uiso 1 1 calc R U
C2 C 0.4511(2) -0.15634(14) 0.5662(2) 0.0550(4) Uani 1 1 d . .
H2 H 0.4821 -0.2161 0.5157 0.066 Uiso 1 1 calc R U
C11 C 0.13055(16) 0.03997(11) 0.37128(15) 0.0383(3) Uani 1 1 d . .
H11 H 0.1622 -0.0198 0.3212 0.046 Uiso 1 1 calc R U
C12 C -0.11986(16) 0.14341(12) 0.11039(15) 0.0375(3) Uani 1 1 d . .
C9 C 0.19131(15) 0.05678(11) 0.51363(15) 0.0361(3) Uani 1 1 d . .
C8 C 0.14285(18) 0.13864(13) 0.58837(17) 0.0447(4) Uani 1 1 d . .
H8 H 0.0681 0.1860 0.5448 0.054 Uiso 1 1 calc R U
C7 C 0.1989(2) 0.15526(14) 0.72584(18) 0.0531(4) Uani 1 1 d . .
H7 H 0.1601 0.2118 0.7774 0.064 Uiso 1 1 calc R U
C6 C 0.3078(2) 0.09180(14) 0.78658(18) 0.0538(4) Uani 1 1 d . .
H6 H 0.3482 0.1046 0.8810 0.065 Uiso 1 1 calc R U

loop_
_atom_site_aniso_label
_atom_site_aniso_U_11
_atom_site_aniso_U_22
_atom_site_aniso_U_33
_atom_site_aniso_U_23
_atom_site_aniso_U_13
_atom_site_aniso_U_12
S1 0.0701(3) 0.0497(3) 0.0357(2) -0.00192(17) -0.00417(18) 0.0151(2)
N1 0.0388(7) 0.0413(7) 0.0538(8) -0.0001(6) 0.0024(6) 0.0030(5)
N2 0.0397(7) 0.0359(6) 0.0383(6) 0.0022(5) 0.0011(5) -0.0023(5)
N3 0.0493(8) 0.0380(7) 0.0394(7) 0.0001(6) -0.0013(5) 0.0066(6)
N4 0.0468(8) 0.0430(8) 0.0406(7) -0.0032(6) -0.0032(6) 0.0085(6)
C10 0.0313(7) 0.0329(7) 0.0436(8) 0.0035(6) 0.0035(6) -0.0059(5)
C5 0.0403(8) 0.0412(8) 0.0472(8) 0.0058(7) -0.0025(6) -0.0066(6)
C4 0.0507(10) 0.0590(11) 0.0564(10) 0.0104(9) -0.0105(8) -0.0024(8)
C3 0.0438(9) 0.0586(11) 0.0770(12) 0.0145(10) -0.0074(8) 0.0091(8)
C2 0.0452(9) 0.0467(9) 0.0730(12) 0.0008(9) 0.0049(8) 0.0082(7)
C11 0.0374(7) 0.0341(7) 0.0431(8) 0.0014(6) 0.0030(6) 0.0010(6)
C12 0.0396(8) 0.0348(7) 0.0382(7) 0.0043(6) 0.0042(6) -0.0013(6)
C9 0.0328(7) 0.0333(7) 0.0421(7) 0.0030(6) 0.0034(5) -0.0040(6)
C8 0.0441(8) 0.0386(8) 0.0506(9) -0.0005(7) 0.0007(7) 0.0031(7)
C7 0.0621(11) 0.0435(9) 0.0532(10) -0.0104(8) 0.0032(8) -0.0006(8)
C6 0.0644(11) 0.0505(10) 0.0441(9) -0.0045(7) -0.0059(8) -0.0061(8)

loop_
_atom_type_symbol
_atom_type_description
_atom_type_scat_dispersion_real
_atom_type_scat_dispersion_imag
_atom_type_scat_source
C C 0.0033 0.0016 'International Tables Vol C Tables 4.2.6.8 and 6.1.1.4'
H H 0.0000 0.0000 'International Tables Vol C Tables 4.2.6.8 and 6.1.1.4'
N N 0.0061 0.0033 'International Tables Vol C Tables 4.2.6.8 and 6.1.1.4'
S S 0.1246 0.1234 'International Tables Vol C Tables 4.2.6.8 and 6.1.1.4'

loop_
_geom_angle_atom_site_label_1
_geom_angle_atom_site_label_2
_geom_angle_atom_site_label_3
_geom_angle
C2 N1 C10 117.39(14)
C11 N2 N3 115.68(13)
C12 N3 N2 119.62(13)
C12 N3 H3A 122.7(12)
N2 N3 H3A 117.6(12)
C12 N4 H4A 119.8(13)
C12 N4 H4B 118.5(12)
H4A N4 H4B 121.5(17)
N1 C10 C5 121.93(14)
N1 C10 C9 119.39(13)
C5 C10 C9 118.68(14)
C4 C5 C6 122.67(15)
C4 C5 C10 117.70(15)
C6 C5 C10 119.63(14)
C3 C4 C5 119.64(17)
C3 C4 H4 120.2
C5 C4 H4 120.2
C4 C3 C2 118.65(16)
C4 C3 H3 120.7
C2 C3 H3 120.7
N1 C2 C3 124.63(17)
N1 C2 H2 117.7
C3 C2 H2 117.7
N2 C11 C9 119.86(13)
N2 C11 H11 120.1
C9 C11 H11 120.1
N4 C12 N3 118.14(14)
N4 C12 S1 122.78(12)
N3 C12 S1 119.07(12)
C8 C9 C10 119.26(14)
C8 C9 C11 120.91(13)
C10 C9 C11 119.83(13)
C9 C8 C7 121.64(15)
C9 C8 H8 119.2
C7 C8 H8 119.2
C6 C7 C8 119.75(16)
C6 C7 H7 120.1
C8 C7 H7 120.1
C7 C6 C5 120.93(15)
C7 C6 H6 119.5
C5 C6 H6 119.5

loop_
_geom_bond_atom_site_label_1
_geom_bond_atom_site_label_2
_geom_bond_distance
S1 C12 1.6897(15)
N1 C2 1.314(2)
N1 C10 1.368(2)
N2 C11 1.2791(18)
N2 N3 1.3741(18)
N3 C12 1.3457(19)
N3 H3A 0.90(2)
N4 C12 1.321(2)
N4 H4A 0.884(19)
N4 H4B 0.834(19)
C10 C5 1.417(2)
C10 C9 1.427(2)
C5 C4 1.409(2)
C5 C6 1.410(2)
C4 C3 1.354(3)
C4 H4 0.9700
C3 C2 1.399(3)
C3 H3 0.9700
C2 H2 0.9700
C11 C9 1.457(2)
C11 H11 0.9700
C9 C8 1.378(2)
C8 C7 1.402(2)
C8 H8 0.9700
C7 C6 1.360(3)
C7 H7 0.9700
C6 H6 0.9700

loop_
_geom_hbond_atom_site_label_D
_geom_hbond_atom_site_label_H
_geom_hbond_atom_site_label_A
_geom_hbond_distance_DH
_geom_hbond_distance_HA
_geom_hbond_distance_DA
_geom_hbond_angle_DHA
_geom_hbond_site_symmetry_A
N3 H3A S1 0.90(2) 2.50(2) 3.3885(15) 168.8(17) 3
N4 H4A S1 0.884(19) 2.71(2) 3.3789(14) 133.8(16) 4_566
N4 H4B N1 0.834(19) 2.398(19) 3.223(2) 170.1(16) 2

loop_
_geom_torsion_atom_site_label_1
_geom_torsion_atom_site_label_2
_geom_torsion_atom_site_label_3
_geom_torsion_atom_site_label_4
_geom_torsion
C11 N2 N3 C12 178.36(13)
C2 N1 C10 C5 -1.8(2)
C2 N1 C10 C9 178.03(14)
N1 C10 C5 C4 2.8(2)
C9 C10 C5 C4 -177.10(13)
N1 C10 C5 C6 -176.64(14)
C9 C10 C5 C6 3.5(2)
C6 C5 C4 C3 177.98(18)
C10 C5 C4 C3 -1.4(3)
C5 C4 C3 C2 -0.7(3)
C10 N1 C2 C3 -0.5(3)
C4 C3 C2 N1 1.8(3)
N3 N2 C11 C9 -179.40(12)
N2 N3 C12 N4 -0.3(2)
N2 N3 C12 S1 -179.63(10)
N1 C10 C9 C8 177.50(14)
C5 C10 C9 C8 -2.6(2)
N1 C10 C9 C11 -2.1(2)
C5 C10 C9 C11 177.76(13)
N2 C11 C9 C8 2.8(2)
N2 C11 C9 C10 -177.56(13)
C10 C9 C8 C7 -0.3(2)
C11 C9 C8 C7 179.28(14)
C9 C8 C7 C6 2.5(3)
C8 C7 C6 C5 -1.6(3)
C4 C5 C6 C7 179.21(17)
C10 C5 C6 C7 -1.4(3)
